data_8104830
loop_
_publ_author_name
'Li, Tianyu'
'Xu, Xindi'
'Huang, Meifen'
'Wang, Man'
'Wu, Qiong'

_publ_section_title
;
 Crystal structure of tris(azido-\k1
 N)-(N-(2-aminoethyl)-N-methyl-1,3-propanediamine-\k3
 N,N&#x2032;,N&#x2032;&#x2032;)cobalt(III), C7H19CoN12
;
_journal_issue 2
_journal_name_full 'Zeitschrift f\"ur Kristallographie - New Crystal Structures'
_journal_page_first 357
_journal_page_last 358
_journal_paper_doi 10.1515/ncrs-2020-0544
_journal_volume 236
_journal_year 2021
_chemical_formula_moiety 'C7 H19 Co N12'
_chemical_formula_sum 'C7 H19 Co N12'
_chemical_formula_weight 330.27
_space_group_crystal_system monoclinic
_space_group_IT_number 14
_space_group_name_Hall '-P 2ybc'
_space_group_name_H-M_alt 'P 1 21/c 1'
_atom_sites_solution_hydrogens mixed
_atom_sites_solution_primary iterative
_cell_angle_alpha 90
_cell_angle_beta 113.7570(10)
_cell_angle_gamma 90
_cell_formula_units_Z 4
_cell_length_a 7.7111(2)
_cell_length_b 10.9909(3)
_cell_length_c 17.5650(4)
_cell_measurement_reflns_used 9285
_cell_measurement_temperature 150.0
_cell_measurement_theta_max 26.39
_cell_measurement_theta_min 3.23
_cell_volume 1362.52(6)
_computing_cell_refinement 'SAINT v8.37A (Bruker, 2015)'
_computing_data_reduction 'SAINT v8.37A (Bruker, 2015)'
_computing_molecular_graphics 'Olex2 1.3 (Dolomanov et al., 2009)'
_computing_publication_material 'Olex2 1.3 (Dolomanov et al., 2009)'
_computing_structure_refinement 'SHELXL 2018/3 (Sheldrick, 2015)'
_computing_structure_solution 'olex2.solve 1.3 (Bourhis et al., 2015)'
_diffrn_ambient_temperature 150.0
_diffrn_measured_fraction_theta_full 0.998
_diffrn_measured_fraction_theta_max 0.999
_diffrn_measurement_device_type 'Bruker APEX-II CCD'
_diffrn_measurement_method '\f and \w scans'
_diffrn_radiation_type MoK\a
_diffrn_radiation_wavelength 0.71073
_diffrn_reflns_av_R_equivalents 0.0319
_diffrn_reflns_av_unetI/netI 0.0162
_diffrn_reflns_Laue_measured_fraction_full 0.998
_diffrn_reflns_Laue_measured_fraction_max 0.999
_diffrn_reflns_limit_h_max 9
_diffrn_reflns_limit_h_min -9
_diffrn_reflns_limit_k_max 13
_diffrn_reflns_limit_k_min -13
_diffrn_reflns_limit_l_max 21
_diffrn_reflns_limit_l_min -18
_diffrn_reflns_number 22308
_diffrn_reflns_point_group_measured_fraction_full 0.998
_diffrn_reflns_point_group_measured_fraction_max 0.999
_diffrn_reflns_theta_full 25.242
_diffrn_reflns_theta_max 26.394
_diffrn_reflns_theta_min 2.245
_diffrn_source_current 30.0
_diffrn_source_power 1.5
_diffrn_source_voltage 50.0
_diffrn_standards_number 0
_exptl_absorpt_coefficient_mu 1.273
_exptl_absorpt_correction_T_max 0.0276
_exptl_absorpt_correction_T_min 0.0114
_exptl_absorpt_correction_type none
_exptl_absorpt_process_details
;
SADABS-2016/2 (Bruker,2016/2) was used for absorption correction.
wR2(int) was 0.0562 before and 0.0485 after correction.
The Ratio of minimum to maximum transmission is 0.4130.
The \l/2 correction factor is Not present.
;
_exptl_crystal_colour 'clear dark black'
_exptl_crystal_colour_lustre clear
_exptl_crystal_colour_modifier dark
_exptl_crystal_colour_primary black
_exptl_crystal_density_diffrn 1.610
_exptl_crystal_description block
_exptl_crystal_F_000 688
_exptl_crystal_size_max 0.22
_exptl_crystal_size_mid 0.2
_exptl_crystal_size_min 0.18
_refine_diff_density_max 0.474
_refine_diff_density_min -0.223
_refine_diff_density_rms 0.051
_refine_ls_extinction_coef .
_refine_ls_extinction_method none
_refine_ls_goodness_of_fit_ref 1.068
_refine_ls_hydrogen_treatment constr
_refine_ls_matrix_type full
_refine_ls_number_parameters 182
_refine_ls_number_reflns 2793
_refine_ls_number_restraints 0
_refine_ls_restrained_S_all 1.068
_refine_ls_R_factor_all 0.0312
_refine_ls_R_factor_gt 0.0266
_refine_ls_shift/su_max 0.001
_refine_ls_shift/su_mean 0.000
_refine_ls_structure_factor_coef Fsqd
_refine_ls_weighting_details 'w=1/[\s^2^(Fo^2^)+(0.0367P)^2^+0.6314P] where P=(Fo^2^+2Fc^2^)/3'
_refine_ls_weighting_scheme calc
_refine_ls_wR_factor_gt 0.0691
_refine_ls_wR_factor_ref 0.0718
_reflns_Friedel_coverage 0.000
_reflns_Friedel_fraction_full .
_reflns_Friedel_fraction_max .
_reflns_number_gt 2500
_reflns_number_total 2793
_reflns_threshold_expression 'I > 2\s(I)'
_cod_data_source_file suppl_j_ncrs-2020-0544_suppl.cif
_cod_data_source_block LC160
_cod_database_code 8104830
_shelx_space_group_comment
;
The symmetry employed for this shelxl refinement is uniquely defined
by the following loop, which should always be used as a source of
symmetry information in preference to the above space-group names.
They are only intended as comments.
;
_olex2_refinement_description
;
1. Fixed Uiso
 At 1.2 times of:
  All C(H,H) groups, All N(H,H) groups
 At 1.5 times of:
  All C(H,H,H) groups
2.a Riding coordinates:
 N10(H10A,H10B), N11(H11A,H11B)
2.b Secondary CH2 refined with riding coordinates:
 C1(H1A,H1B), C2(H2A,H2B), C3(H3A,H3B), C5(H5A,H5B), C6(H6A,H6B), C7(H7A,H7B)
2.c Idealised Me refined as rotating group:
 C8(H8A,H8B,H8C)
;

loop_
_space_group_symop_operation_xyz
'x, y, z'
'-x, y+1/2, -z+1/2'
'-x, -y, -z'
'x, -y-1/2, z-1/2'

loop_
_atom_site_label
_atom_site_type_symbol
_atom_site_fract_x
_atom_site_fract_y
_atom_site_fract_z
_atom_site_U_iso_or_equiv
_atom_site_adp_type
_atom_site_occupancy
_atom_site_site_symmetry_order
_atom_site_calc_flag
_atom_site_refinement_flags_posn
_atom_site_refinement_flags_adp
_atom_site_refinement_flags_occupancy
_atom_site_disorder_assembly
_atom_site_disorder_group
C1 C 0.6913(3) 0.49484(19) 0.40998(12) 0.0374(4) Uani 1 1 d . . . . .
H1A H 0.607661 0.536987 0.430168 0.045 Uiso 1 1 calc R U . . .
H1B H 0.784119 0.552650 0.407652 0.045 Uiso 1 1 calc R U . . .
C2 C 0.7900(3) 0.3924(2) 0.46808(12) 0.0420(5) Uani 1 1 d . . . . .
H2A H 0.883174 0.425726 0.519391 0.050 Uiso 1 1 calc R U . . .
H2B H 0.856404 0.342421 0.442922 0.050 Uiso 1 1 calc R U . . .
C3 C 0.6518(3) 0.3141(2) 0.48757(13) 0.0404(5) Uani 1 1 d . . . . .
H3A H 0.573095 0.367065 0.504479 0.049 Uiso 1 1 calc R U . . .
H3B H 0.723541 0.262885 0.534805 0.049 Uiso 1 1 calc R U . . .
C5 C 0.3977(3) 0.1765(2) 0.45522(13) 0.0416(5) Uani 1 1 d . . . . .
H5A H 0.341888 0.241306 0.475415 0.050 Uiso 1 1 calc R U . . .
H5B H 0.476465 0.128493 0.502983 0.050 Uiso 1 1 calc R U . . .
C6 C 0.2380(3) 0.0955(2) 0.39753(13) 0.0427(5) Uani 1 1 d . . . . .
H6A H 0.288220 0.039809 0.368589 0.051 Uiso 1 1 calc R U . . .
H6B H 0.187761 0.047547 0.430368 0.051 Uiso 1 1 calc R U . . .
C7 C 0.0808(3) 0.16932(17) 0.33484(13) 0.0359(4) Uani 1 1 d . . . . .
H7A H -0.027153 0.117070 0.305801 0.043 Uiso 1 1 calc R U . . .
H7B H 0.041236 0.231953 0.363356 0.043 Uiso 1 1 calc R U . . .
C8 C 0.6419(3) 0.1354(2) 0.40584(14) 0.0462(5) Uani 1 1 d . . . . .
H8A H 0.562283 0.076696 0.367003 0.069 Uiso 1 1 calc R U . . .
H8B H 0.712787 0.096344 0.458099 0.069 Uiso 1 1 calc R U . . .
H8C H 0.727722 0.170015 0.384553 0.069 Uiso 1 1 calc R U . . .
Co1 Co 0.37356(3) 0.32842(2) 0.30814(2) 0.02593(9) Uani 1 1 d . . . . .
N1 N 0.2817(2) 0.43493(15) 0.37329(10) 0.0322(3) Uani 1 1 d . . . . .
N2 N 0.1175(2) 0.46119(13) 0.34301(9) 0.0299(3) Uani 1 1 d . . . . .
N3 N -0.0416(2) 0.48680(16) 0.31647(11) 0.0373(4) Uani 1 1 d . . . . .
N4 N 0.2337(2) 0.42656(14) 0.20873(10) 0.0330(3) Uani 1 1 d . . . . .
N5 N 0.1770(2) 0.38121(15) 0.14043(10) 0.0351(4) Uani 1 1 d . . . . .
N6 N 0.1192(3) 0.3438(2) 0.07346(12) 0.0558(5) Uani 1 1 d . . . . .
N7 N 0.4575(2) 0.21847(14) 0.24158(10) 0.0322(3) Uani 1 1 d . . . . .
N8 N 0.5645(2) 0.25360(14) 0.21172(9) 0.0328(3) Uani 1 1 d . . . . .
N9 N 0.6675(3) 0.2825(2) 0.18226(12) 0.0492(5) Uani 1 1 d . . . . .
N10 N 0.5809(2) 0.44538(14) 0.32626(9) 0.0302(3) Uani 1 1 d . . . . .
H10A H 0.671699 0.405786 0.307209 0.036 Uiso 1 1 d R U . . .
H10B H 0.525849 0.515426 0.288849 0.036 Uiso 1 1 d R U . . .
N11 N 0.1436(2) 0.22663(14) 0.27400(9) 0.0308(3) Uani 1 1 d . . . . .
H11A H 0.036887 0.277338 0.236929 0.037 Uiso 1 1 d R U . . .
H11B H 0.159277 0.160138 0.239279 0.037 Uiso 1 1 d R U . . .
N12 N 0.5229(2) 0.23305(14) 0.41799(9) 0.0315(3) Uani 1 1 d . . . . .

loop_
_atom_site_aniso_label
_atom_site_aniso_U_11
_atom_site_aniso_U_22
_atom_site_aniso_U_33
_atom_site_aniso_U_23
_atom_site_aniso_U_13
_atom_site_aniso_U_12
Co1 0.02572(14) 0.02537(14) 0.02740(14) -0.00064(9) 0.01141(10) 0.00009(9)
N1 0.0287(8) 0.0332(8) 0.0351(8) -0.0049(6) 0.0133(7) 0.0017(6)
N2 0.0341(9) 0.0266(8) 0.0331(8) -0.0008(6) 0.0177(7) 0.0000(6)
N3 0.0317(9) 0.0393(9) 0.0439(9) 0.0040(7) 0.0184(7) 0.0049(7)
N4 0.0340(8) 0.0313(8) 0.0316(8) 0.0025(6) 0.0110(7) 0.0020(6)
N5 0.0325(8) 0.0357(9) 0.0354(9) 0.0053(7) 0.0120(7) 0.0019(7)
N6 0.0608(13) 0.0621(13) 0.0340(10) -0.0028(9) 0.0082(9) 0.0026(10)
N7 0.0372(8) 0.0286(8) 0.0339(8) -0.0017(6) 0.0175(7) 0.0012(7)
N8 0.0363(8) 0.0325(8) 0.0301(8) -0.0042(6) 0.0139(7) 0.0009(7)
N9 0.0537(11) 0.0560(12) 0.0498(11) -0.0105(9) 0.0331(10) -0.0108(9)
N10 0.0295(8) 0.0279(7) 0.0338(8) -0.0012(6) 0.0135(6) -0.0010(6)
N11 0.0298(8) 0.0303(8) 0.0326(8) -0.0008(6) 0.0130(6) -0.0032(6)
N12 0.0330(8) 0.0314(8) 0.0309(8) 0.0014(6) 0.0137(6) 0.0036(6)
C1 0.0306(9) 0.0425(11) 0.0405(10) -0.0130(9) 0.0159(8) -0.0072(8)
C2 0.0311(10) 0.0593(13) 0.0331(10) -0.0050(9) 0.0103(8) -0.0060(9)
C3 0.0373(10) 0.0512(12) 0.0314(10) -0.0023(8) 0.0125(8) 0.0012(9)
C5 0.0466(12) 0.0436(12) 0.0364(10) 0.0057(8) 0.0184(9) 0.0004(9)
C6 0.0496(12) 0.0371(11) 0.0437(11) 0.0055(9) 0.0213(10) -0.0066(9)
C7 0.0386(10) 0.0330(10) 0.0415(11) -0.0024(8) 0.0218(9) -0.0063(8)
C8 0.0504(13) 0.0468(12) 0.0402(11) 0.0047(9) 0.0171(10) 0.0175(10)

loop_
_atom_type_symbol
_atom_type_description
_atom_type_scat_dispersion_real
_atom_type_scat_dispersion_imag
_atom_type_scat_source
C C 0.0030 0.0020 'International Tables Vol C Tables 4.2.6.8 and 6.1.1.4'
H H 0.0000 0.0000 'International Tables Vol C Tables 4.2.6.8 and 6.1.1.4'
Co Co 0.3490 0.9720 'International Tables Vol C Tables 4.2.6.8 and 6.1.1.4'
N N 0.0060 0.0030 'International Tables Vol C Tables 4.2.6.8 and 6.1.1.4'

loop_
_geom_angle_atom_site_label_1
_geom_angle_atom_site_label_2
_geom_angle_atom_site_label_3
_geom_angle
_geom_angle_site_symmetry_1
_geom_angle_site_symmetry_3
N1 Co1 N4 89.59(7) . .
N1 Co1 N7 178.04(7) . .
N1 Co1 N10 88.66(7) . .
N1 Co1 N11 91.39(7) . .
N1 Co1 N12 87.41(6) . .
N4 Co1 N10 84.54(7) . .
N4 Co1 N11 86.38(7) . .
N4 Co1 N12 176.66(6) . .
N7 Co1 N4 90.19(7) . .
N7 Co1 N10 93.26(6) . .
N7 Co1 N11 86.65(7) . .
N7 Co1 N12 92.86(6) . .
N10 Co1 N12 93.93(6) . .
N11 Co1 N10 170.91(6) . .
N11 Co1 N12 95.15(6) . .
N2 N1 Co1 116.89(13) . .
N3 N2 N1 177.56(19) . .
N5 N4 Co1 120.41(13) . .
N6 N5 N4 176.4(2) . .
N8 N7 Co1 120.62(13) . .
N9 N8 N7 177.3(2) . .
Co1 N10 H10A 107.2 . .
Co1 N10 H10B 107.2 . .
H10A N10 H10B 106.9 . .
C1 N10 Co1 120.36(12) . .
C1 N10 H10A 107.2 . .
C1 N10 H10B 107.2 . .
Co1 N11 H11A 106.7 . .
Co1 N11 H11B 106.7 . .
H11A N11 H11B 106.6 . .
C7 N11 Co1 122.47(12) . .
C7 N11 H11A 106.7 . .
C7 N11 H11B 106.7 . .
C3 N12 Co1 112.89(12) . .
C5 N12 Co1 113.46(12) . .
C5 N12 C3 102.69(15) . .
C8 N12 Co1 111.93(12) . .
C8 N12 C3 107.38(16) . .
C8 N12 C5 107.89(16) . .
N10 C1 H1A 109.8 . .
N10 C1 H1B 109.8 . .
N10 C1 C2 109.37(16) . .
H1A C1 H1B 108.2 . .
C2 C1 H1A 109.8 . .
C2 C1 H1B 109.8 . .
C1 C2 H2A 109.3 . .
C1 C2 H2B 109.3 . .
C1 C2 C3 111.68(17) . .
H2A C2 H2B 107.9 . .
C3 C2 H2A 109.3 . .
C3 C2 H2B 109.3 . .
N12 C3 H3A 108.2 . .
N12 C3 H3B 108.2 . .
C2 C3 N12 116.41(16) . .
C2 C3 H3A 108.2 . .
C2 C3 H3B 108.2 . .
H3A C3 H3B 107.3 . .
N12 C5 H5A 108.3 . .
N12 C5 H5B 108.3 . .
N12 C5 C6 116.13(17) . .
H5A C5 H5B 107.4 . .
C6 C5 H5A 108.3 . .
C6 C5 H5B 108.3 . .
C5 C6 H6A 109.3 . .
C5 C6 H6B 109.3 . .
H6A C6 H6B 108.0 . .
C7 C6 C5 111.56(17) . .
C7 C6 H6A 109.3 . .
C7 C6 H6B 109.3 . .
N11 C7 C6 110.87(16) . .
N11 C7 H7A 109.5 . .
N11 C7 H7B 109.5 . .
C6 C7 H7A 109.5 . .
C6 C7 H7B 109.5 . .
H7A C7 H7B 108.1 . .
N12 C8 H8A 109.5 . .
N12 C8 H8B 109.5 . .
N12 C8 H8C 109.5 . .
H8A C8 H8B 109.5 . .
H8A C8 H8C 109.5 . .
H8B C8 H8C 109.5 . .

loop_
_geom_bond_atom_site_label_1
_geom_bond_atom_site_label_2
_geom_bond_distance
_geom_bond_site_symmetry_2
Co1 N1 1.9580(15) .
Co1 N4 1.9643(16) .
Co1 N7 1.9638(15) .
Co1 N10 1.9749(15) .
Co1 N11 1.9747(15) .
Co1 N12 2.0875(15) .
N1 N2 1.195(2) .
N2 N3 1.158(2) .
N4 N5 1.207(2) .
N5 N6 1.153(3) .
N7 N8 1.206(2) .
N8 N9 1.153(2) .
N10 H10A 0.9900 .
N10 H10B 0.9900 .
N10 C1 1.475(2) .
N11 H11A 0.9899 .
N11 H11B 0.9900 .
N11 C7 1.480(2) .
N12 C3 1.515(3) .
N12 C5 1.502(3) .
N12 C8 1.482(3) .
C1 H1A 0.9700 .
C1 H1B 0.9700 .
C1 C2 1.504(3) .
C2 H2A 0.9700 .
C2 H2B 0.9700 .
C2 C3 1.513(3) .
C3 H3A 0.9700 .
C3 H3B 0.9700 .
C5 H5A 0.9700 .
C5 H5B 0.9700 .
C5 C6 1.527(3) .
C6 H6A 0.9700 .
C6 H6B 0.9700 .
C6 C7 1.505(3) .
C7 H7A 0.9700 .
C7 H7B 0.9700 .
C8 H8A 0.9600 .
C8 H8B 0.9600 .
C8 H8C 0.9600 .

loop_
_geom_torsion_atom_site_label_1
_geom_torsion_atom_site_label_2
_geom_torsion_atom_site_label_3
_geom_torsion_atom_site_label_4
_geom_torsion
_geom_torsion_site_symmetry_1
_geom_torsion_site_symmetry_2
_geom_torsion_site_symmetry_3
_geom_torsion_site_symmetry_4
Co1 N10 C1 C2 61.37(18) . . . .
Co1 N11 C7 C6 -53.6(2) . . . .
Co1 N12 C3 C2 -53.5(2) . . . .
Co1 N12 C5 C6 53.2(2) . . . .
N10 C1 C2 C3 -71.2(2) . . . .
N12 C5 C6 C7 -73.8(2) . . . .
C1 C2 C3 N12 71.8(2) . . . .
C3 N12 C5 C6 175.39(18) . . . .
C5 N12 C3 C2 -176.02(18) . . . .
C5 C6 C7 N11 69.0(2) . . . .
C8 N12 C3 C2 70.4(2) . . . .
C8 N12 C5 C6 -71.4(2) . . . .
